data_4085739
loop_
_publ_author_name
'Zitz, Rainer'
'Gatterer, Karl'
'Reinhold, Crispin R. W.'
'M\"uller, Thomas'
'Baumgartner, Judith'
'Marschner, Christoph'

_publ_section_title
;
 Oligosilanylated Antimony Compounds.
;
_journal_issue 8
_journal_name_full Organometallics
_journal_page_first 1419
_journal_page_last 1430
_journal_paper_doi 10.1021/om501075v
_journal_volume 34
_journal_year 2015
_chemical_formula_sum 'C20 H57 O Sb Si8'
_chemical_formula_weight 660.13
_chemical_name_systematic
;
 ?
;
_space_group_IT_number 14
_symmetry_cell_setting monoclinic
_symmetry_space_group_name_Hall '-P 2yn'
_symmetry_space_group_name_H-M 'P 1 21/n 1'
_atom_sites_solution_hydrogens geom
_atom_sites_solution_primary direct
_atom_sites_solution_secondary difmap
_audit_creation_method SHELXL-97
_cell_angle_alpha 90.00
_cell_angle_beta 93.54(3)
_cell_angle_gamma 90.00
_cell_formula_units_Z 4
_cell_length_a 9.2030(18)
_cell_length_b 18.480(4)
_cell_length_c 21.853(4)
_cell_measurement_reflns_used 17526
_cell_measurement_temperature 100(2)
_cell_measurement_theta_max 52.531
_cell_measurement_theta_min 4.703
_cell_volume 3709.5(13)
_computing_cell_refinement 'Bruker XSCANS'
_computing_data_collection 'Bruker XSCANS'
_computing_data_reduction 'Bruker SHELXTL'
_computing_molecular_graphics 'Bruker SHELXTL'
_computing_publication_material 'Bruker SHELXTL'
_computing_structure_refinement 'SHELXL-97 (Sheldrick, 1997)'
_computing_structure_solution 'SHELXS-97 (Sheldrick, 1990)'
_diffrn_ambient_temperature 100(2)
_diffrn_measured_fraction_theta_full 0.998
_diffrn_measured_fraction_theta_max 0.998
_diffrn_measurement_device_type 'SMART APEX'
_diffrn_measurement_method '\w scans'
_diffrn_radiation_monochromator graphite
_diffrn_radiation_source 'fine-focus sealed tube'
_diffrn_radiation_type MoK\a
_diffrn_radiation_wavelength 0.71073
_diffrn_reflns_av_R_equivalents 0.0291
_diffrn_reflns_av_sigmaI/netI 0.0245
_diffrn_reflns_limit_h_max 11
_diffrn_reflns_limit_h_min -11
_diffrn_reflns_limit_k_max 23
_diffrn_reflns_limit_k_min -22
_diffrn_reflns_limit_l_max 26
_diffrn_reflns_limit_l_min -27
_diffrn_reflns_number 28972
_diffrn_reflns_theta_full 26.28
_diffrn_reflns_theta_max 26.28
_diffrn_reflns_theta_min 1.44
_exptl_absorpt_coefficient_mu 1.013
_exptl_absorpt_correction_T_max 0.8230
_exptl_absorpt_correction_T_min 0.7645
_exptl_absorpt_correction_type multi-scan
_exptl_absorpt_process_details SADABS
_exptl_crystal_colour colorless
_exptl_crystal_density_diffrn 1.182
_exptl_crystal_density_method 'not measured'
_exptl_crystal_description blocks
_exptl_crystal_F_000 1392
_exptl_crystal_size_max 0.28
_exptl_crystal_size_mid 0.24
_exptl_crystal_size_min 0.20
_platon_squeeze_details
;
;
_refine_diff_density_max 0.650
_refine_diff_density_min -0.384
_refine_diff_density_rms 0.072
_refine_ls_extinction_method none
_refine_ls_goodness_of_fit_ref 1.200
_refine_ls_hydrogen_treatment constr
_refine_ls_matrix_type full
_refine_ls_number_parameters 290
_refine_ls_number_reflns 7509
_refine_ls_number_restraints 0
_refine_ls_restrained_S_all 1.200
_refine_ls_R_factor_all 0.0335
_refine_ls_R_factor_gt 0.0320
_refine_ls_shift/su_max 0.005
_refine_ls_shift/su_mean 0.000
_refine_ls_structure_factor_coef Fsqd
_refine_ls_weighting_details 'calc w=1/[\s^2^(Fo^2^)+(0.0238P)^2^+3.6864P] where P=(Fo^2^+2Fc^2^)/3'
_refine_ls_weighting_scheme calc
_refine_ls_wR_factor_gt 0.0697
_refine_ls_wR_factor_ref 0.0705
_reflns_number_gt 7287
_reflns_number_total 7509
_reflns_threshold_expression >2sigma(I)
_cod_data_source_file om501075v_si_002.cif
_cod_data_source_block 13_1025j
_cod_depositor_comments
;Adding full bibliography for 4085733--4085739.cif.

 Adding full bibliography for 4085733--4085739.cif.
;
_cod_original_sg_symbol_H-M P2(1)/n
_cod_database_code 4085739

loop_
_symmetry_equiv_pos_as_xyz
'x, y, z'
'-x+1/2, y+1/2, -z+1/2'
'-x, -y, -z'
'x-1/2, -y-1/2, z-1/2'

loop_
_atom_site_label
_atom_site_type_symbol
_atom_site_fract_x
_atom_site_fract_y
_atom_site_fract_z
_atom_site_U_iso_or_equiv
_atom_site_adp_type
_atom_site_occupancy
_atom_site_symmetry_multiplicity
_atom_site_calc_flag
_atom_site_refinement_flags
Sb1 Sb 0.985266(16) 0.736431(8) 0.115274(7) 0.01550(5) Uani 1 1 d .
Si1 Si 0.84515(7) 0.63310(3) 0.16630(3) 0.01521(13) Uani 1 1 d .
Si2 Si 0.68309(7) 0.58711(3) 0.08863(3) 0.01697(14) Uani 1 1 d .
Si3 Si 0.59491(7) 0.68567(4) 0.02982(3) 0.02035(14) Uani 1 1 d .
Si4 Si 0.78376(7) 0.77156(3) 0.03125(3) 0.01607(13) Uani 1 1 d .
Si5 Si 0.73430(8) 0.67450(4) 0.25371(3) 0.02256(15) Uani 1 1 d .
Si6 Si 1.02074(8) 0.54464(4) 0.19277(3) 0.02556(16) Uani 1 1 d .
Si7 Si 0.68632(7) 0.88888(4) 0.03438(3) 0.02140(15) Uani 1 1 d .
Si8 Si 0.92415(8) 0.76278(4) -0.05458(3) 0.02166(15) Uani 1 1 d .
O1 O 0.95617(18) 0.81185(9) 0.17964(8) 0.0240(4) Uani 1 1 d .
C1 C 0.5292(3) 0.53688(15) 0.12238(13) 0.0291(6) Uani 1 1 d .
H1A H 0.4620 0.5190 0.0893 0.044 Uiso 1 1 calc R
H1B H 0.4773 0.5695 0.1488 0.044 Uiso 1 1 calc R
H1C H 0.5683 0.4959 0.1466 0.044 Uiso 1 1 calc R
C2 C 0.7762(3) 0.52161(14) 0.03752(12) 0.0277(6) Uani 1 1 d .
H2A H 0.8080 0.4789 0.0613 0.041 Uiso 1 1 calc R
H2B H 0.8610 0.5451 0.0211 0.041 Uiso 1 1 calc R
H2C H 0.7080 0.5068 0.0036 0.041 Uiso 1 1 calc R
C3 C 0.4292(3) 0.72222(17) 0.06578(17) 0.0411(8) Uani 1 1 d .
H3A H 0.3878 0.7621 0.0408 0.062 Uiso 1 1 calc R
H3B H 0.4569 0.7399 0.1071 0.062 Uiso 1 1 calc R
H3C H 0.3566 0.6837 0.0681 0.062 Uiso 1 1 calc R
C4 C 0.5369(4) 0.65684(17) -0.05077(13) 0.0397(8) Uani 1 1 d .
H4A H 0.4561 0.6224 -0.0497 0.060 Uiso 1 1 calc R
H4B H 0.6191 0.6338 -0.0696 0.060 Uiso 1 1 calc R
H4C H 0.5055 0.6994 -0.0749 0.060 Uiso 1 1 calc R
C5 C 0.6055(5) 0.7494(2) 0.23527(17) 0.0568(11) Uani 1 1 d .
H5A H 0.5214 0.7310 0.2103 0.085 Uiso 1 1 calc R
H5B H 0.6543 0.7870 0.2124 0.085 Uiso 1 1 calc R
H5C H 0.5727 0.7701 0.2734 0.085 Uiso 1 1 calc R
C6 C 0.8767(4) 0.7082(2) 0.31185(14) 0.0496(9) Uani 1 1 d .
H6A H 0.9411 0.7422 0.2923 0.074 Uiso 1 1 calc R
H6B H 0.9339 0.6673 0.3286 0.074 Uiso 1 1 calc R
H6C H 0.8296 0.7328 0.3451 0.074 Uiso 1 1 calc R
C7 C 0.6373(3) 0.59718(16) 0.28865(13) 0.0345(7) Uani 1 1 d .
H7A H 0.5911 0.6140 0.3253 0.052 Uiso 1 1 calc R
H7B H 0.7073 0.5588 0.3001 0.052 Uiso 1 1 calc R
H7C H 0.5627 0.5783 0.2589 0.052 Uiso 1 1 calc R
C8 C 1.1475(5) 0.5747(2) 0.25831(19) 0.0731(14) Uani 1 1 d .
H8A H 1.2272 0.5398 0.2643 0.110 Uiso 1 1 calc R
H8B H 1.0941 0.5776 0.2957 0.110 Uiso 1 1 calc R
H8C H 1.1873 0.6224 0.2492 0.110 Uiso 1 1 calc R
C9 C 0.9287(4) 0.45794(16) 0.21350(15) 0.0429(8) Uani 1 1 d .
H9A H 0.8602 0.4432 0.1797 0.064 Uiso 1 1 calc R
H9B H 0.8759 0.4654 0.2506 0.064 Uiso 1 1 calc R
H9C H 1.0021 0.4200 0.2210 0.064 Uiso 1 1 calc R
C10 C 1.1325(3) 0.52698(16) 0.12594(15) 0.0367(7) Uani 1 1 d .
H10A H 1.1789 0.5721 0.1138 0.055 Uiso 1 1 calc R
H10B H 1.0697 0.5086 0.0915 0.055 Uiso 1 1 calc R
H10C H 1.2076 0.4910 0.1374 0.055 Uiso 1 1 calc R
C11 C 0.5277(3) 0.89235(16) -0.02404(14) 0.0343(7) Uani 1 1 d .
H11A H 0.4481 0.8625 -0.0101 0.051 Uiso 1 1 calc R
H11B H 0.5578 0.8739 -0.0633 0.051 Uiso 1 1 calc R
H11C H 0.4944 0.9425 -0.0291 0.051 Uiso 1 1 calc R
C12 C 0.8181(3) 0.95920(15) 0.01082(16) 0.0386(7) Uani 1 1 d .
H12A H 0.7757 1.0074 0.0155 0.058 Uiso 1 1 calc R
H12B H 0.8390 0.9516 -0.0321 0.058 Uiso 1 1 calc R
H12C H 0.9085 0.9555 0.0368 0.058 Uiso 1 1 calc R
C13 C 0.6253(4) 0.91116(17) 0.11206(13) 0.0376(7) Uani 1 1 d .
H13A H 0.7065 0.9043 0.1427 0.056 Uiso 1 1 calc R
H13B H 0.5447 0.8793 0.1215 0.056 Uiso 1 1 calc R
H13C H 0.5928 0.9616 0.1127 0.056 Uiso 1 1 calc R
C14 C 1.0897(3) 0.82196(16) -0.04263(13) 0.0298(6) Uani 1 1 d .
H14A H 1.1411 0.8099 -0.0033 0.045 Uiso 1 1 calc R
H14B H 1.0597 0.8728 -0.0424 0.045 Uiso 1 1 calc R
H14C H 1.1544 0.8139 -0.0759 0.045 Uiso 1 1 calc R
C15 C 0.8171(3) 0.7918(2) -0.12591(13) 0.0389(7) Uani 1 1 d .
H15A H 0.8763 0.7855 -0.1613 0.058 Uiso 1 1 calc R
H15B H 0.7901 0.8428 -0.1224 0.058 Uiso 1 1 calc R
H15C H 0.7288 0.7622 -0.1315 0.058 Uiso 1 1 calc R
C16 C 0.9902(4) 0.66808(17) -0.06421(16) 0.0435(8) Uani 1 1 d .
H16A H 0.9067 0.6358 -0.0721 0.065 Uiso 1 1 calc R
H16B H 1.0458 0.6527 -0.0267 0.065 Uiso 1 1 calc R
H16C H 1.0528 0.6661 -0.0989 0.065 Uiso 1 1 calc R
C17 C 1.0755(3) 0.85946(14) 0.19885(11) 0.0243(5) Uani 1 1 d .
C18 C 1.0182(4) 0.90258(17) 0.25188(15) 0.0434(8) Uani 1 1 d .
H18A H 0.9280 0.9274 0.2379 0.065 Uiso 1 1 calc R
H18B H 1.0910 0.9384 0.2662 0.065 Uiso 1 1 calc R
H18C H 0.9986 0.8696 0.2855 0.065 Uiso 1 1 calc R
C19 C 1.2085(3) 0.8165(2) 0.22085(17) 0.0556(10) Uani 1 1 d .
H19A H 1.1817 0.7814 0.2519 0.083 Uiso 1 1 calc R
H19B H 1.2830 0.8494 0.2388 0.083 Uiso 1 1 calc R
H19C H 1.2471 0.7907 0.1861 0.083 Uiso 1 1 calc R
C20 C 1.1053(6) 0.9101(2) 0.14630(17) 0.0772(15) Uani 1 1 d .
H20A H 1.1434 0.8823 0.1126 0.116 Uiso 1 1 calc R
H20B H 1.1772 0.9466 0.1605 0.116 Uiso 1 1 calc R
H20C H 1.0148 0.9343 0.1319 0.116 Uiso 1 1 calc R

loop_
_atom_site_aniso_label
_atom_site_aniso_U_11
_atom_site_aniso_U_22
_atom_site_aniso_U_33
_atom_site_aniso_U_23
_atom_site_aniso_U_13
_atom_site_aniso_U_12
Sb1 0.01266(8) 0.01811(9) 0.01559(9) -0.00026(6) -0.00030(6) -0.00005(6)
Si1 0.0154(3) 0.0162(3) 0.0137(3) -0.0001(2) -0.0008(2) 0.0009(2)
Si2 0.0170(3) 0.0169(3) 0.0166(3) 0.0009(2) -0.0025(2) -0.0021(2)
Si3 0.0166(3) 0.0205(3) 0.0231(3) 0.0040(3) -0.0059(3) -0.0017(3)
Si4 0.0159(3) 0.0160(3) 0.0161(3) 0.0007(2) -0.0006(2) 0.0006(2)
Si5 0.0288(4) 0.0211(3) 0.0183(3) -0.0022(3) 0.0059(3) -0.0004(3)
Si6 0.0274(4) 0.0220(4) 0.0260(4) -0.0018(3) -0.0087(3) 0.0077(3)
Si7 0.0216(3) 0.0165(3) 0.0258(4) -0.0005(3) -0.0004(3) 0.0020(3)
Si8 0.0228(3) 0.0253(4) 0.0170(3) 0.0000(3) 0.0023(3) 0.0008(3)
O1 0.0215(9) 0.0225(9) 0.0274(10) -0.0118(7) -0.0022(7) -0.0016(7)
C1 0.0245(13) 0.0299(15) 0.0325(15) 0.0046(12) -0.0025(11) -0.0107(11)
C2 0.0326(14) 0.0264(14) 0.0232(13) -0.0070(11) -0.0046(11) 0.0027(11)
C3 0.0179(14) 0.0394(17) 0.066(2) 0.0179(16) 0.0067(14) 0.0064(12)
C4 0.0520(19) 0.0360(16) 0.0280(15) 0.0067(13) -0.0212(14) -0.0154(14)
C5 0.074(3) 0.051(2) 0.049(2) 0.0083(17) 0.0269(19) 0.0385(19)
C6 0.057(2) 0.068(2) 0.0247(16) -0.0144(15) 0.0082(14) -0.0274(19)
C7 0.0436(17) 0.0345(16) 0.0271(15) -0.0053(12) 0.0153(13) -0.0110(13)
C8 0.076(3) 0.061(2) 0.075(3) -0.029(2) -0.055(2) 0.038(2)
C9 0.058(2) 0.0278(16) 0.0445(19) 0.0134(14) 0.0133(16) 0.0138(14)
C10 0.0226(14) 0.0328(16) 0.056(2) 0.0013(14) 0.0089(13) 0.0066(12)
C11 0.0335(15) 0.0288(15) 0.0390(17) 0.0048(12) -0.0096(13) 0.0091(12)
C12 0.0337(16) 0.0236(14) 0.059(2) 0.0043(14) 0.0055(14) -0.0005(12)
C13 0.0472(18) 0.0352(16) 0.0304(16) -0.0057(13) 0.0032(13) 0.0130(14)
C14 0.0235(13) 0.0400(16) 0.0261(14) 0.0050(12) 0.0030(11) -0.0028(12)
C15 0.0332(16) 0.064(2) 0.0194(14) 0.0046(14) -0.0012(12) -0.0043(15)
C16 0.056(2) 0.0328(16) 0.0441(19) -0.0063(14) 0.0210(16) 0.0055(15)
C17 0.0292(14) 0.0222(13) 0.0203(13) -0.0024(10) -0.0075(10) -0.0106(10)
C18 0.0490(19) 0.0331(16) 0.0468(19) -0.0161(14) -0.0081(15) -0.0039(14)
C19 0.0296(17) 0.080(3) 0.055(2) -0.031(2) -0.0178(15) 0.0027(17)
C20 0.135(4) 0.061(3) 0.036(2) -0.0047(18) 0.001(2) -0.061(3)

loop_
_atom_type_symbol
_atom_type_description
_atom_type_scat_dispersion_real
_atom_type_scat_dispersion_imag
_atom_type_scat_source
C C 0.0033 0.0016 'International Tables Vol C Tables 4.2.6.8 and 6.1.1.4'
H H 0.0000 0.0000 'International Tables Vol C Tables 4.2.6.8 and 6.1.1.4'
O O 0.0106 0.0060 'International Tables Vol C Tables 4.2.6.8 and 6.1.1.4'
Si Si 0.0817 0.0704 'International Tables Vol C Tables 4.2.6.8 and 6.1.1.4'
Sb Sb -0.5866 1.5461 'International Tables Vol C Tables 4.2.6.8 and 6.1.1.4'

loop_
_geom_angle_atom_site_label_1
_geom_angle_atom_site_label_2
_geom_angle_atom_site_label_3
_geom_angle
O1 Sb1 Si1 96.80(6)
O1 Sb1 Si4 101.55(5)
Si1 Sb1 Si4 97.76(2)
Si6 Si1 Si2 108.85(4)
Si6 Si1 Si5 110.71(4)
Si2 Si1 Si5 114.67(4)
Si6 Si1 Sb1 105.41(3)
Si2 Si1 Sb1 105.43(3)
Si5 Si1 Sb1 111.24(3)
C1 Si2 C2 107.20(13)
C1 Si2 Si3 110.78(9)
C2 Si2 Si3 109.15(9)
C1 Si2 Si1 110.79(9)
C2 Si2 Si1 111.61(9)
Si3 Si2 Si1 107.33(4)
C3 Si3 C4 107.54(16)
C3 Si3 Si2 108.15(10)
C4 Si3 Si2 111.16(10)
C3 Si3 Si4 111.66(11)
C4 Si3 Si4 111.67(10)
Si2 Si3 Si4 106.64(4)
Si8 Si4 Si7 108.47(4)
Si8 Si4 Si3 112.66(4)
Si7 Si4 Si3 109.89(4)
Si8 Si4 Sb1 98.20(3)
Si7 Si4 Sb1 117.72(3)
Si3 Si4 Sb1 109.50(3)
C5 Si5 C7 110.17(17)
C5 Si5 C6 108.1(2)
C7 Si5 C6 107.95(15)
C5 Si5 Si1 111.79(12)
C7 Si5 Si1 108.97(9)
C6 Si5 Si1 109.81(11)
C10 Si6 C8 107.62(19)
C10 Si6 C9 108.52(14)
C8 Si6 C9 109.66(19)
C10 Si6 Si1 109.48(10)
C8 Si6 Si1 111.64(12)
C9 Si6 Si1 109.85(11)
C13 Si7 C12 109.47(15)
C13 Si7 C11 110.20(14)
C12 Si7 C11 106.18(14)
C13 Si7 Si4 111.52(10)
C12 Si7 Si4 112.22(10)
C11 Si7 Si4 107.08(9)
C16 Si8 C15 109.44(16)
C16 Si8 C14 107.09(15)
C15 Si8 C14 109.24(14)
C16 Si8 Si4 110.70(10)
C15 Si8 Si4 111.01(10)
C14 Si8 Si4 109.27(9)
C17 O1 Sb1 119.50(15)
O1 C17 C19 110.9(2)
O1 C17 C20 108.9(2)
C19 C17 C20 112.6(3)
O1 C17 C18 104.2(2)
C19 C17 C18 110.1(2)
C20 C17 C18 109.8(3)

loop_
_geom_bond_atom_site_label_1
_geom_bond_atom_site_label_2
_geom_bond_distance
Sb1 O1 2.0097(17)
Sb1 Si1 2.5943(8)
Sb1 Si4 2.6097(10)
Si1 Si6 2.3457(10)
Si1 Si2 2.3483(11)
Si1 Si5 2.3486(11)
Si2 C1 1.881(3)
Si2 C2 1.888(3)
Si2 Si3 2.3449(10)
Si3 C3 1.884(3)
Si3 C4 1.885(3)
Si3 Si4 2.3524(10)
Si4 Si8 2.3482(11)
Si4 Si7 2.3488(10)
Si5 C5 1.851(3)
Si5 C7 1.872(3)
Si5 C6 1.874(3)
Si6 C10 1.867(3)
Si6 C8 1.874(3)
Si6 C9 1.881(3)
Si7 C13 1.867(3)
Si7 C12 1.871(3)
Si7 C11 1.880(3)
Si8 C16 1.869(3)
Si8 C15 1.870(3)
Si8 C14 1.880(3)
O1 C17 1.449(3)
C17 C19 1.513(4)
C17 C20 1.520(4)
C17 C18 1.527(4)

loop_
_geom_torsion_atom_site_label_1
_geom_torsion_atom_site_label_2
_geom_torsion_atom_site_label_3
_geom_torsion_atom_site_label_4
_geom_torsion
O1 Sb1 Si1 Si6 -114.62(6)
Si4 Sb1 Si1 Si6 142.68(3)
O1 Sb1 Si1 Si2 130.31(6)
Si4 Sb1 Si1 Si2 27.61(3)
O1 Sb1 Si1 Si5 5.43(6)
Si4 Sb1 Si1 Si5 -97.26(4)
Si6 Si1 Si2 C1 87.96(11)
Si5 Si1 Si2 C1 -36.66(11)
Sb1 Si1 Si2 C1 -159.36(10)
Si6 Si1 Si2 C2 -31.43(10)
Si5 Si1 Si2 C2 -156.04(10)
Sb1 Si1 Si2 C2 81.25(10)
Si6 Si1 Si2 Si3 -150.98(4)
Si5 Si1 Si2 Si3 84.41(4)
Sb1 Si1 Si2 Si3 -38.30(4)
C1 Si2 Si3 C3 32.95(15)
C2 Si2 Si3 C3 150.76(15)
Si1 Si2 Si3 C3 -88.12(12)
C1 Si2 Si3 C4 -84.89(15)
C2 Si2 Si3 C4 32.92(15)
Si1 Si2 Si3 C4 154.03(12)
C1 Si2 Si3 Si4 153.17(10)
C2 Si2 Si3 Si4 -89.02(10)
Si1 Si2 Si3 Si4 32.10(5)
C3 Si3 Si4 Si8 -146.54(12)
C4 Si3 Si4 Si8 -26.09(12)
Si2 Si3 Si4 Si8 95.52(4)
C3 Si3 Si4 Si7 -25.47(12)
C4 Si3 Si4 Si7 94.98(12)
Si2 Si3 Si4 Si7 -143.41(4)
C3 Si3 Si4 Sb1 105.28(12)
C4 Si3 Si4 Sb1 -134.27(12)
Si2 Si3 Si4 Sb1 -12.66(4)
O1 Sb1 Si4 Si8 134.70(6)
Si1 Sb1 Si4 Si8 -126.69(3)
O1 Sb1 Si4 Si7 18.76(6)
Si1 Sb1 Si4 Si7 117.38(4)
O1 Sb1 Si4 Si3 -107.65(6)
Si1 Sb1 Si4 Si3 -9.04(3)
Si6 Si1 Si5 C5 175.52(16)
Si2 Si1 Si5 C5 -60.86(17)
Sb1 Si1 Si5 C5 58.65(16)
Si6 Si1 Si5 C7 -62.47(12)
Si2 Si1 Si5 C7 61.16(12)
Sb1 Si1 Si5 C7 -179.33(11)
Si6 Si1 Si5 C6 55.58(14)
Si2 Si1 Si5 C6 179.21(14)
Sb1 Si1 Si5 C6 -61.28(14)
Si2 Si1 Si6 C10 64.76(11)
Si5 Si1 Si6 C10 -168.33(11)
Sb1 Si1 Si6 C10 -47.93(11)
Si2 Si1 Si6 C8 -176.18(18)
Si5 Si1 Si6 C8 -49.27(19)
Sb1 Si1 Si6 C8 71.13(19)
Si2 Si1 Si6 C9 -54.31(12)
Si5 Si1 Si6 C9 72.60(12)
Sb1 Si1 Si6 C9 -167.00(12)
Si8 Si4 Si7 C13 -161.50(12)
Si3 Si4 Si7 C13 74.94(12)
Sb1 Si4 Si7 C13 -51.29(12)
Si8 Si4 Si7 C12 -38.26(13)
Si3 Si4 Si7 C12 -161.82(12)
Sb1 Si4 Si7 C12 71.95(13)
Si8 Si4 Si7 C11 77.87(11)
Si3 Si4 Si7 C11 -45.69(11)
Sb1 Si4 Si7 C11 -171.92(10)
Si7 Si4 Si8 C16 -174.48(13)
Si3 Si4 Si8 C16 -52.60(13)
Sb1 Si4 Si8 C16 62.59(13)
Si7 Si4 Si8 C15 -52.72(13)
Si3 Si4 Si8 C15 69.15(13)
Sb1 Si4 Si8 C15 -175.65(12)
Si7 Si4 Si8 C14 67.82(10)
Si3 Si4 Si8 C14 -170.30(10)
Sb1 Si4 Si8 C14 -55.11(10)
Si1 Sb1 O1 C17 138.98(16)
Si4 Sb1 O1 C17 -121.63(16)
Sb1 O1 C17 C19 -55.7(3)
Sb1 O1 C17 C20 68.7(3)
Sb1 O1 C17 C18 -174.17(17)

loop_
_platon_squeeze_void_nr
_platon_squeeze_void_average_x
_platon_squeeze_void_average_y
_platon_squeeze_void_average_z
_platon_squeeze_void_volume
_platon_squeeze_void_count_electrons
_platon_squeeze_void_content
1 0.151 0.167 0.312 10 0 ' '
2 0.146 0.507 0.384 10 0 ' '
3 0.221 0.137 0.639 15 0 ' '
4 0.229 0.875 0.352 7 0 ' '
5 0.278 0.637 0.861 15 0 ' '
6 0.271 0.375 0.148 7 0 ' '
7 0.353 0.007 0.116 10 0 ' '
8 0.349 0.667 0.188 10 0 ' '
9 0.650 0.333 0.812 10 0 ' '
10 0.646 0.993 0.884 10 0 ' '
11 0.722 0.363 0.139 15 0 ' '
12 0.729 0.625 0.852 7 0 ' '
13 0.778 0.863 0.361 15 0 ' '
14 0.771 0.125 0.648 7 0 ' '
15 0.854 0.493 0.616 10 0 ' '
16 0.849 0.833 0.688 10 0 ' '
